data_7043615
loop_
_publ_author_name
'Gu, Jinzhong'
'Liang, Xiaoxiao'
'Cai, Yan'
'Wu, Jiang'
'Shi, Zi-Fa'
'Kirillov, Alexander M.'

_publ_section_title
;
 Hydrothermal assembly, structures, topologies, luminescence, and
 magnetism of a novel series of coordination polymers driven by a
 trifunctional nicotinic acid building block
;
_journal_name_full 'Dalton Trans.'
_journal_paper_doi 10.1039/C7DT01742A
_journal_year 2017
_chemical_formula_sum 'C25 H17 N3 O6 Pb'
_chemical_formula_weight 662.60
_space_group_crystal_system monoclinic
_space_group_IT_number 14
_space_group_name_Hall '-P 2yn'
_space_group_name_H-M_alt 'P 1 21/n 1'
_symmetry_space_group_name_Hall '-P 2yn'
_symmetry_space_group_name_H-M 'P 1 21/n 1'
_atom_sites_solution_hydrogens mixed
_audit_creation_method SHELXL-2014/7
_audit_update_record
;
2017-03-08 deposited with the CCDC.
2017-07-14 downloaded from the CCDC.
;
_cell_angle_alpha 90
_cell_angle_beta 100.766(3)
_cell_angle_gamma 90
_cell_formula_units_Z 4
_cell_length_a 10.7701(3)
_cell_length_b 16.3976(4)
_cell_length_c 12.9320(4)
_cell_measurement_reflns_used 7891
_cell_measurement_temperature 293(2)
_cell_measurement_theta_max 25.049
_cell_measurement_theta_min 3.436
_cell_volume 2243.64(11)
_computing_cell_refinement 'Bruker SAINT'
_computing_data_collection 'Bruker APEX2'
_computing_data_reduction 'Bruker SAINT'
_computing_molecular_graphics 'Bruker SHELXTL'
_computing_publication_material 'Bruker SHELXTL'
_computing_structure_refinement 'SHELXL-2014/7 (Sheldrick, 2014)'
_computing_structure_solution 'SHELXL-2014/7 (Sheldrick, 2014)'
_diffrn_ambient_temperature 293(2)
_diffrn_measured_fraction_theta_full 0.997
_diffrn_measured_fraction_theta_max 0.997
_diffrn_measurement_device_type 'Bruker APE-II CCD'
_diffrn_measurement_method '\f and \w scans'
_diffrn_radiation_type MoK\a
_diffrn_radiation_wavelength 0.71073
_diffrn_reflns_av_R_equivalents 0.0241
_diffrn_reflns_av_unetI/netI 0.0376
_diffrn_reflns_Laue_measured_fraction_full 0.997
_diffrn_reflns_Laue_measured_fraction_max 0.997
_diffrn_reflns_limit_h_max 12
_diffrn_reflns_limit_h_min -9
_diffrn_reflns_limit_k_max 10
_diffrn_reflns_limit_k_min -19
_diffrn_reflns_limit_l_max 15
_diffrn_reflns_limit_l_min -12
_diffrn_reflns_number 7891
_diffrn_reflns_point_group_measured_fraction_full 0.997
_diffrn_reflns_point_group_measured_fraction_max 0.997
_diffrn_reflns_theta_full 25.049
_diffrn_reflns_theta_max 25.049
_diffrn_reflns_theta_min 3.436
_diffrn_source 'fine-focus sealed tube'
_exptl_absorpt_coefficient_mu 7.568
_exptl_crystal_colour colourless
_exptl_crystal_density_diffrn 1.962
_exptl_crystal_description block
_exptl_crystal_F_000 1272
_exptl_crystal_size_max 0.240
_exptl_crystal_size_mid 0.230
_exptl_crystal_size_min 0.210
_exptl_transmission_factor_max 0.204
_exptl_transmission_factor_min 0.203
_refine_diff_density_max 0.724
_refine_diff_density_min -0.552
_refine_diff_density_rms 0.099
_refine_ls_extinction_method none
_refine_ls_goodness_of_fit_ref 1.066
_refine_ls_hydrogen_treatment constr
_refine_ls_matrix_type full
_refine_ls_number_parameters 319
_refine_ls_number_reflns 3977
_refine_ls_number_restraints 0
_refine_ls_restrained_S_all 1.066
_refine_ls_R_factor_all 0.0407
_refine_ls_R_factor_gt 0.0288
_refine_ls_shift/su_max 0.001
_refine_ls_shift/su_mean 0.000
_refine_ls_structure_factor_coef Fsqd
_refine_ls_weighting_details 'w=1/[\s^2^(Fo^2^)+(0.0246P)^2^+3.3155P] where P=(Fo^2^+2Fc^2^)/3'
_refine_ls_weighting_scheme calc
_refine_ls_wR_factor_gt 0.0623
_refine_ls_wR_factor_ref 0.0671
_reflns_Friedel_coverage 0.000
_reflns_number_gt 3316
_reflns_number_total 3977
_reflns_threshold_expression 'I > 2\s(I)'
_cod_data_source_file c7dt01742a2.cif
_cod_data_source_block 299-14Pb2
_cod_database_code 7043615
_shelx_shelxl_version_number 2014/7
_shelx_space_group_comment
;
The symmetry employed for this shelxl refinement is uniquely defined
by the following loop, which should always be used as a source of
symmetry information in preference to the above space-group names.
They are only intended as comments.
;
_shelx_estimated_absorpt_t_min 0.264
_shelx_estimated_absorpt_t_max 0.299

loop_
_space_group_symop_operation_xyz
'x, y, z'
'-x+1/2, y+1/2, -z+1/2'
'-x, -y, -z'
'x-1/2, -y-1/2, z-1/2'

loop_
_atom_site_label
_atom_site_type_symbol
_atom_site_fract_x
_atom_site_fract_y
_atom_site_fract_z
_atom_site_U_iso_or_equiv
_atom_site_adp_type
_atom_site_occupancy
_atom_site_site_symmetry_order
_atom_site_calc_flag
_atom_site_refinement_flags_posn
_atom_site_refinement_flags_adp
Pb1 Pb 0.65174(2) 0.47178(2) 0.45513(2) 0.03405(8) Uani 1 1 d . .
N1 N 0.4316(5) 0.3701(3) -0.0205(4) 0.0577(15) Uani 1 1 d . .
N2 N 0.8639(4) 0.4296(3) 0.4080(3) 0.0337(11) Uani 1 1 d . .
N3 N 0.7694(4) 0.5825(3) 0.3560(3) 0.0365(11) Uani 1 1 d . .
O1 O 0.4603(4) 0.5198(2) 0.3002(3) 0.0467(10) Uani 1 1 d . .
O2 O 0.5971(3) 0.4226(2) 0.2838(3) 0.0434(10) Uani 1 1 d . .
O3 O 0.1760(4) 0.5127(3) -0.0726(3) 0.0533(12) Uani 1 1 d . .
O4 O 0.0432(4) 0.8743(2) 0.0409(3) 0.0485(11) Uani 1 1 d . .
O5 O -0.1496(4) 0.8233(2) 0.0020(4) 0.0511(11) Uani 1 1 d . .
C1 C 0.5000(5) 0.4653(3) 0.2484(5) 0.0359(13) Uani 1 1 d . .
C2 C 0.4346(5) 0.4475(3) 0.1377(4) 0.0324(13) Uani 1 1 d . .
C3 C 0.3310(5) 0.4918(3) 0.0903(4) 0.0334(13) Uani 1 1 d . .
H3 H 0.2958 0.5313 0.1277 0.040 Uiso 1 1 calc R U
C4 C 0.2807(5) 0.4765(3) -0.0132(4) 0.0353(13) Uani 1 1 d . .
C5 C 0.3338(6) 0.4148(4) -0.0654(5) 0.0487(16) Uani 1 1 d . .
H5 H 0.2986 0.4046 -0.1355 0.058 Uiso 1 1 calc R U
C6 C 0.4809(6) 0.3873(4) 0.0802(5) 0.0466(16) Uani 1 1 d . .
H6 H 0.5500 0.3571 0.1133 0.056 Uiso 1 1 calc R U
C7 C 0.1308(5) 0.5876(4) -0.0441(4) 0.0379(14) Uani 1 1 d . .
C8 C 0.2079(5) 0.6508(3) -0.0009(5) 0.0406(14) Uani 1 1 d . .
H8 H 0.2952 0.6443 0.0145 0.049 Uiso 1 1 calc R U
C9 C 0.1533(5) 0.7235(4) 0.0188(5) 0.0406(14) Uani 1 1 d . .
H9 H 0.2050 0.7665 0.0470 0.049 Uiso 1 1 calc R U
C10 C 0.0239(5) 0.7346(3) -0.0022(4) 0.0342(13) Uani 1 1 d . .
C11 C -0.0312(5) 0.8160(3) 0.0151(5) 0.0374(13) Uani 1 1 d . .
C12 C -0.0522(5) 0.6698(4) -0.0442(5) 0.0426(15) Uani 1 1 d . .
H12 H -0.1396 0.6759 -0.0587 0.051 Uiso 1 1 calc R U
C13 C 0.0015(6) 0.5966(4) -0.0645(5) 0.0452(15) Uani 1 1 d . .
H13 H -0.0498 0.5532 -0.0920 0.054 Uiso 1 1 calc R U
C14 C 0.9085(5) 0.3547(4) 0.4269(5) 0.0427(15) Uani 1 1 d . .
H14 H 0.8605 0.3178 0.4574 0.051 Uiso 1 1 calc R U
C15 C 1.0231(6) 0.3278(4) 0.4039(5) 0.0569(18) Uani 1 1 d . .
H15 H 1.0488 0.2739 0.4159 0.068 Uiso 1 1 calc R U
C16 C 1.0956(6) 0.3815(5) 0.3639(5) 0.0559(18) Uani 1 1 d . .
H16 H 1.1732 0.3650 0.3494 0.067 Uiso 1 1 calc R U
C17 C 1.0550(5) 0.4629(4) 0.3437(4) 0.0411(15) Uani 1 1 d . .
C18 C 0.9350(5) 0.4838(4) 0.3649(4) 0.0351(13) Uani 1 1 d . .
C19 C 1.1272(6) 0.5229(5) 0.3015(5) 0.0554(19) Uani 1 1 d . .
H19 H 1.2072 0.5092 0.2898 0.066 Uiso 1 1 calc R U
C20 C 1.0832(6) 0.5990(5) 0.2779(5) 0.0552(18) Uani 1 1 d . .
H20 H 1.1327 0.6368 0.2505 0.066 Uiso 1 1 calc R U
O6 O 0.3665(9) 0.6824(6) 0.2539(10) 0.175(4) Uani 1 1 d G .
H2W H 0.3748 0.6337 0.2767 0.262 Uiso 1 1 d G U
H1W H 0.4389 0.7023 0.2519 0.262 Uiso 1 1 d G U
C21 C 0.9601(6) 0.6216(4) 0.2952(4) 0.0448(15) Uani 1 1 d . .
C22 C 0.8867(5) 0.5640(4) 0.3390(4) 0.0356(13) Uani 1 1 d . .
C23 C 0.9060(7) 0.6988(4) 0.2695(5) 0.0560(18) Uani 1 1 d . .
H23 H 0.9508 0.7381 0.2398 0.067 Uiso 1 1 calc R U
C24 C 0.7891(7) 0.7165(4) 0.2879(5) 0.0554(18) Uani 1 1 d . .
H24 H 0.7537 0.7677 0.2719 0.066 Uiso 1 1 calc R U
C25 C 0.7228(6) 0.6563(4) 0.3313(5) 0.0447(15) Uani 1 1 d . .
H25 H 0.6424 0.6685 0.3435 0.054 Uiso 1 1 calc R U

loop_
_atom_site_aniso_label
_atom_site_aniso_U_11
_atom_site_aniso_U_22
_atom_site_aniso_U_33
_atom_site_aniso_U_23
_atom_site_aniso_U_13
_atom_site_aniso_U_12
Pb1 0.02924(12) 0.03396(13) 0.03901(14) -0.00229(10) 0.00654(9) -0.00143(11)
N1 0.065(4) 0.053(3) 0.052(3) -0.014(3) 0.002(3) 0.025(3)
N2 0.023(2) 0.039(3) 0.039(3) -0.003(2) 0.004(2) -0.002(2)
N3 0.041(3) 0.032(3) 0.036(3) -0.004(2) 0.007(2) 0.000(2)
O1 0.050(3) 0.043(2) 0.045(3) -0.007(2) 0.003(2) 0.010(2)
O2 0.033(2) 0.051(2) 0.043(2) -0.005(2) -0.0007(18) 0.009(2)
O3 0.059(3) 0.046(3) 0.047(3) -0.014(2) -0.013(2) 0.021(2)
O4 0.041(2) 0.032(2) 0.073(3) -0.004(2) 0.012(2) -0.001(2)
O5 0.036(2) 0.039(2) 0.078(3) -0.010(2) 0.011(2) 0.006(2)
C1 0.034(3) 0.031(3) 0.044(3) 0.005(3) 0.010(3) 0.000(3)
C2 0.031(3) 0.030(3) 0.036(3) -0.002(2) 0.006(2) 0.003(3)
C3 0.035(3) 0.029(3) 0.036(3) -0.007(2) 0.005(2) 0.005(3)
C4 0.034(3) 0.032(3) 0.037(3) -0.005(3) -0.003(2) 0.006(3)
C5 0.060(4) 0.042(4) 0.041(4) -0.011(3) 0.004(3) 0.012(3)
C6 0.049(4) 0.043(4) 0.045(4) -0.001(3) 0.002(3) 0.019(3)
C7 0.042(3) 0.037(3) 0.031(3) -0.002(3) -0.004(3) 0.013(3)
C8 0.029(3) 0.040(3) 0.052(4) 0.002(3) 0.006(3) 0.008(3)
C9 0.035(3) 0.032(3) 0.055(4) 0.000(3) 0.008(3) -0.003(3)
C10 0.032(3) 0.032(3) 0.039(3) 0.004(3) 0.008(3) -0.001(3)
C11 0.040(3) 0.030(3) 0.045(4) -0.002(3) 0.013(3) 0.006(3)
C12 0.029(3) 0.040(3) 0.056(4) 0.000(3) 0.000(3) 0.004(3)
C13 0.039(3) 0.037(3) 0.053(4) -0.006(3) -0.008(3) -0.004(3)
C14 0.036(3) 0.041(4) 0.048(4) 0.005(3) 0.001(3) 0.005(3)
C15 0.053(4) 0.054(4) 0.066(5) 0.012(4) 0.014(4) 0.023(4)
C16 0.039(4) 0.080(5) 0.052(4) 0.011(4) 0.016(3) 0.021(4)
C17 0.033(3) 0.061(4) 0.029(3) 0.002(3) 0.005(2) -0.002(3)
C18 0.028(3) 0.047(4) 0.029(3) -0.006(3) 0.002(2) -0.005(3)
C19 0.030(3) 0.093(6) 0.045(4) -0.003(4) 0.012(3) -0.005(4)
C20 0.048(4) 0.073(5) 0.048(4) 0.000(4) 0.020(3) -0.020(4)
O6 0.194(9) 0.124(7) 0.181(9) 0.023(7) -0.032(8) -0.023(7)
C21 0.057(4) 0.048(4) 0.029(3) -0.004(3) 0.009(3) -0.016(3)
C22 0.031(3) 0.043(3) 0.032(3) -0.005(3) 0.002(2) -0.009(3)
C23 0.083(5) 0.041(4) 0.045(4) -0.002(3) 0.014(4) -0.019(4)
C24 0.077(5) 0.039(4) 0.050(4) -0.002(3) 0.013(4) 0.004(4)
C25 0.057(4) 0.036(3) 0.041(4) -0.008(3) 0.008(3) 0.001(3)

loop_
_atom_type_symbol
_atom_type_description
_atom_type_scat_dispersion_real
_atom_type_scat_dispersion_imag
_atom_type_scat_source
C C 0.0033 0.0016 'International Tables Vol C Tables 4.2.6.8 and 6.1.1.4'
H H 0.0000 0.0000 'International Tables Vol C Tables 4.2.6.8 and 6.1.1.4'
N N 0.0061 0.0033 'International Tables Vol C Tables 4.2.6.8 and 6.1.1.4'
O O 0.0106 0.0060 'International Tables Vol C Tables 4.2.6.8 and 6.1.1.4'
Pb Pb -3.3944 10.1111 'International Tables Vol C Tables 4.2.6.8 and 6.1.1.4'

loop_
_geom_angle_atom_site_label_1
_geom_angle_atom_site_label_2
_geom_angle_atom_site_label_3
_geom_angle
_geom_angle_site_symmetry_1
_geom_angle_site_symmetry_3
O2 Pb1 O5 82.08(15) . 2_545
O2 Pb1 N2 76.03(13) . .
O5 Pb1 N2 80.54(14) 2_545 .
O2 Pb1 O4 75.45(14) . 2_545
O5 Pb1 O4 50.72(12) 2_545 2_545
N2 Pb1 O4 125.89(13) . 2_545
O2 Pb1 N3 80.64(14) . .
O5 Pb1 N3 142.47(14) 2_545 .
N2 Pb1 N3 63.06(14) . .
O4 Pb1 N3 150.21(14) 2_545 .
O2 Pb1 O1 51.30(12) . .
O5 Pb1 O1 114.19(13) 2_545 .
N2 Pb1 O1 119.40(13) . .
O4 Pb1 O1 72.12(13) 2_545 .
N3 Pb1 O1 79.14(13) . .
C5 N1 C6 116.5(5) . .
C14 N2 C18 118.0(5) . .
C14 N2 Pb1 121.0(4) . .
C18 N2 Pb1 121.0(3) . .
C25 N3 C22 119.1(5) . .
C25 N3 Pb1 122.9(4) . .
C22 N3 Pb1 117.7(4) . .
C1 O1 Pb1 84.2(3) . .
C1 O2 Pb1 101.3(3) . .
C4 O3 C7 121.5(4) . .
C11 O4 Pb1 89.8(3) . 2
C11 O5 Pb1 96.6(3) . 2
O1 C1 O2 123.1(5) . .
O1 C1 C2 120.5(5) . .
O2 C1 C2 116.4(5) . .
C3 C2 C6 118.7(5) . .
C3 C2 C1 121.3(5) . .
C6 C2 C1 120.0(5) . .
C4 C3 C2 118.6(5) . .
C4 C3 H3 120.7 . .
C2 C3 H3 120.7 . .
C3 C4 O3 126.8(5) . .
C3 C4 C5 118.9(5) . .
O3 C4 C5 114.2(5) . .
N1 C5 C4 123.5(6) . .
N1 C5 H5 118.2 . .
C4 C5 H5 118.2 . .
N1 C6 C2 123.7(6) . .
N1 C6 H6 118.1 . .
C2 C6 H6 118.1 . .
C13 C7 C8 120.6(5) . .
C13 C7 O3 115.7(5) . .
C8 C7 O3 123.7(5) . .
C9 C8 C7 118.7(5) . .
C9 C8 H8 120.6 . .
C7 C8 H8 120.6 . .
C8 C9 C10 121.9(5) . .
C8 C9 H9 119.0 . .
C10 C9 H9 119.0 . .
C9 C10 C12 118.4(5) . .
C9 C10 C11 120.1(5) . .
C12 C10 C11 121.3(5) . .
O4 C11 O5 123.0(5) . .
O4 C11 C10 118.1(5) . .
O5 C11 C10 119.0(5) . .
C13 C12 C10 120.2(5) . .
C13 C12 H12 119.9 . .
C10 C12 H12 119.9 . .
C7 C13 C12 120.1(5) . .
C7 C13 H13 119.9 . .
C12 C13 H13 119.9 . .
N2 C14 C15 124.0(6) . .
N2 C14 H14 118.0 . .
C15 C14 H14 118.0 . .
C16 C15 C14 118.4(6) . .
C16 C15 H15 120.8 . .
C14 C15 H15 120.8 . .
C15 C16 C17 120.6(6) . .
C15 C16 H16 119.7 . .
C17 C16 H16 119.7 . .
C18 C17 C16 117.1(6) . .
C18 C17 C19 119.5(6) . .
C16 C17 C19 123.4(6) . .
N2 C18 C17 121.8(5) . .
N2 C18 C22 119.3(5) . .
C17 C18 C22 118.8(5) . .
C20 C19 C17 122.1(6) . .
C20 C19 H19 119.0 . .
C17 C19 H19 119.0 . .
C19 C20 C21 120.0(6) . .
C19 C20 H20 120.0 . .
C21 C20 H20 120.0 . .
H2W O6 H1W 109.5 . .
C22 C21 C23 117.2(6) . .
C22 C21 C20 119.5(6) . .
C23 C21 C20 123.4(6) . .
N3 C22 C21 121.5(6) . .
N3 C22 C18 118.4(5) . .
C21 C22 C18 120.1(5) . .
C24 C23 C21 120.5(6) . .
C24 C23 H23 119.7 . .
C21 C23 H23 119.7 . .
C23 C24 C25 118.8(6) . .
C23 C24 H24 120.6 . .
C25 C24 H24 120.6 . .
N3 C25 C24 122.9(6) . .
N3 C25 H25 118.6 . .
C24 C25 H25 118.6 . .

loop_
_geom_bond_atom_site_label_1
_geom_bond_atom_site_label_2
_geom_bond_distance
_geom_bond_site_symmetry_2
Pb1 O2 2.328(4) .
Pb1 O5 2.497(4) 2_545
Pb1 N2 2.567(4) .
Pb1 O4 2.647(4) 2_545
Pb1 N3 2.674(5) .
Pb1 O1 2.710(4) .
N1 C5 1.325(7) .
N1 C6 1.342(8) .
N2 C14 1.325(7) .
N2 C18 1.359(7) .
N3 C25 1.326(7) .
N3 C22 1.357(7) .
O1 C1 1.240(6) .
O2 C1 1.271(6) .
O3 C4 1.375(6) .
O3 C7 1.397(7) .
O4 C11 1.251(6) .
O4 Pb1 2.647(4) 2
O5 C11 1.260(6) .
O5 Pb1 2.497(4) 2
C1 C2 1.501(8) .
C2 C3 1.376(7) .
C2 C6 1.383(8) .
C3 C4 1.370(8) .
C3 H3 0.9300 .
C4 C5 1.396(8) .
C5 H5 0.9300 .
C6 H6 0.9300 .
C7 C13 1.376(7) .
C7 C8 1.379(8) .
C8 C9 1.374(8) .
C8 H8 0.9300 .
C9 C10 1.382(7) .
C9 H9 0.9300 .
C10 C12 1.388(7) .
C10 C11 1.495(7) .
C12 C13 1.379(8) .
C12 H12 0.9300 .
C13 H13 0.9300 .
C14 C15 1.394(8) .
C14 H14 0.9300 .
C15 C16 1.343(9) .
C15 H15 0.9300 .
C16 C17 1.414(9) .
C16 H16 0.9300 .
C17 C18 1.413(8) .
C17 C19 1.425(9) .
C18 C22 1.431(8) .
C19 C20 1.349(9) .
C19 H19 0.9300 .
C20 C21 1.433(9) .
C20 H20 0.9300 .
O6 H2W 0.8500 .
O6 H1W 0.8499 .
C21 C22 1.416(8) .
C21 C23 1.408(9) .
C23 C24 1.356(9) .
C23 H23 0.9300 .
C24 C25 1.396(9) .
C24 H24 0.9300 .
C25 H25 0.9300 .

loop_
_geom_hbond_atom_site_label_D
_geom_hbond_atom_site_label_H
_geom_hbond_atom_site_label_A
_geom_hbond_distance_DH
_geom_hbond_distance_HA
_geom_hbond_distance_DA
_geom_hbond_angle_DHA
_geom_hbond_site_symmetry_A
O6 H2W O1 0.85 2.08 2.874(10) 155.5 .
C14 H14 O5 0.93 2.43 3.138(7) 133.2 2_545

loop_
_geom_torsion_atom_site_label_1
_geom_torsion_atom_site_label_2
_geom_torsion_atom_site_label_3
_geom_torsion_atom_site_label_4
_geom_torsion
_geom_torsion_site_symmetry_1
Pb1 O1 C1 O2 -2.6(5) .
Pb1 O1 C1 C2 178.3(5) .
Pb1 O2 C1 O1 3.0(6) .
Pb1 O2 C1 C2 -177.8(4) .
O1 C1 C2 C3 1.2(8) .
O2 C1 C2 C3 -178.0(5) .
O1 C1 C2 C6 179.2(5) .
O2 C1 C2 C6 -0.1(8) .
C6 C2 C3 C4 -2.4(8) .
C1 C2 C3 C4 175.6(5) .
C2 C3 C4 O3 178.1(5) .
C2 C3 C4 C5 2.1(8) .
C7 O3 C4 C3 20.4(9) .
C7 O3 C4 C5 -163.4(5) .
C6 N1 C5 C4 -0.8(10) .
C3 C4 C5 N1 -0.5(10) .
O3 C4 C5 N1 -177.0(6) .
C5 N1 C6 C2 0.5(10) .
C3 C2 C6 N1 1.1(10) .
C1 C2 C6 N1 -176.9(6) .
C4 O3 C7 C13 -144.0(6) .
C4 O3 C7 C8 37.9(9) .
C13 C7 C8 C9 -1.6(9) .
O3 C7 C8 C9 176.4(5) .
C7 C8 C9 C10 0.8(9) .
C8 C9 C10 C12 0.1(9) .
C8 C9 C10 C11 -176.7(5) .
Pb1 O4 C11 O5 0.4(6) 2
Pb1 O4 C11 C10 179.6(5) 2
Pb1 O5 C11 O4 -0.5(6) 2
Pb1 O5 C11 C10 -179.6(4) 2
C9 C10 C11 O4 5.4(8) .
C12 C10 C11 O4 -171.4(6) .
C9 C10 C11 O5 -175.4(5) .
C12 C10 C11 O5 7.9(9) .
C9 C10 C12 C13 -0.2(9) .
C11 C10 C12 C13 176.6(5) .
C8 C7 C13 C12 1.5(9) .
O3 C7 C13 C12 -176.6(5) .
C10 C12 C13 C7 -0.6(9) .
C18 N2 C14 C15 -1.0(9) .
Pb1 N2 C14 C15 -179.7(5) .
N2 C14 C15 C16 2.7(10) .
C14 C15 C16 C17 -1.4(10) .
C15 C16 C17 C18 -1.5(9) .
C15 C16 C17 C19 179.9(6) .
C14 N2 C18 C17 -2.1(8) .
Pb1 N2 C18 C17 176.6(4) .
C14 N2 C18 C22 177.1(5) .
Pb1 N2 C18 C22 -4.3(6) .
C16 C17 C18 N2 3.3(8) .
C19 C17 C18 N2 -178.0(5) .
C16 C17 C18 C22 -175.9(5) .
C19 C17 C18 C22 2.8(8) .
C18 C17 C19 C20 -2.1(9) .
C16 C17 C19 C20 176.5(6) .
C17 C19 C20 C21 0.0(10) .
C19 C20 C21 C22 1.3(9) .
C19 C20 C21 C23 -177.9(6) .
C25 N3 C22 C21 -0.2(8) .
Pb1 N3 C22 C21 -174.6(4) .
C25 N3 C22 C18 -179.3(5) .
Pb1 N3 C22 C18 6.3(6) .
C23 C21 C22 N3 -0.3(8) .
C20 C21 C22 N3 -179.5(5) .
C23 C21 C22 C18 178.8(5) .
C20 C21 C22 C18 -0.5(8) .
N2 C18 C22 N3 -1.6(8) .
C17 C18 C22 N3 177.5(5) .
N2 C18 C22 C21 179.2(5) .
C17 C18 C22 C21 -1.6(8) .
C22 C21 C23 C24 0.8(9) .
C20 C21 C23 C24 -180.0(6) .
C21 C23 C24 C25 -0.9(10) .
C22 N3 C25 C24 0.2(9) .
Pb1 N3 C25 C24 174.3(4) .
C23 C24 C25 N3 0.3(10) .
